data_2023043
loop_
_publ_author_name
'Gogia, Alisha'
'Novikov, Egor M.'
'Guzei, Ilia A.'
'Fonari, Marina S.'
'Timofeeva, Tatiana V.'

_publ_section_title
;
 Crystal structure and characterization of a new one-dimensional
 copper(II) coordination polymer containing a 4-amino-benzoic acid ligand.
;
_journal_coeditor_code ZV2032
_journal_issue 'Pt 3'
_journal_name_full 'Acta crystallographica. Section E, Crystallographic communications'
_journal_page_first 330
_journal_page_last 334
_journal_paper_doi 10.1107/S2056989024001336
_journal_volume 80
_journal_year 2024
_chemical_formula_iupac '[Cu (C7 H4 N O2)2 (H2 O)], H2 O'
_chemical_formula_moiety 'C14 H14 Cu N2 O5, H2 O'
_chemical_formula_sum 'C14 H16 Cu N2 O6'
_chemical_formula_weight 371.83
_chemical_name_systematic
'<i>catena</i>-Poly[[[aquacopper(II)]-bis(\m-4-aminobenzoato)-\k^2^<i>N</i>:<i>O</i>;\k^2^<i>O</i>:<i>N</i>] monohydrate]'
_space_group_crystal_system monoclinic
_space_group_IT_number 13
_space_group_name_Hall '-P 2yc'
_space_group_name_H-M_alt 'P 1 2/c 1'
_atom_sites_solution_hydrogens mixed
_atom_sites_solution_primary dual
_audit_creation_method
;
Olex2 1.5
(compiled 2023.08.24 svn.re1ec1418 for OlexSys, GUI svn.r6817)
;
_cell_angle_alpha 90
_cell_angle_beta 90.05(3)
_cell_angle_gamma 90
_cell_formula_units_Z 2
_cell_length_a 6.9143(14)
_cell_length_b 6.2111(12)
_cell_length_c 17.169(3)
_cell_measurement_reflns_used 2372
_cell_measurement_temperature 100
_cell_measurement_theta_max 26.00
_cell_measurement_theta_min 2.95
_cell_volume 737.3(2)
_computing_cell_refinement
;
SAINT-Plus V8.40B (Bruker, 2020)
;
_computing_data_collection
;
APEX2 Ver. 2019.11-0 (Bruker, 2019)
;
_computing_data_reduction
;
SAINT-Plus V8.40B (Bruker, 2020)
;
_computing_molecular_graphics
;
OLEX2 (Dolomanov <i>et al.</i>,  2009)
;
_computing_publication_material
;
OLEX2 (Dolomanov <i>et al.</i>,  2009)
;
_computing_structure_refinement
;
SHELXL (Sheldrick, 2015b)
;
_computing_structure_solution
;
<i>SHELXT</i> (Sheldrick, 2015a)
;
_diffrn_ambient_temperature 100
_diffrn_detector 'charge-coupled device (CCD) area detector'
_diffrn_detector_area_resol_mean 7.9
_diffrn_measured_fraction_theta_full 0.993
_diffrn_measured_fraction_theta_max 0.910
_diffrn_measurement_device 'three-circle diffractometer'
_diffrn_measurement_device_type 'Bruker SMART APEXII'
_diffrn_measurement_method '\w and \f scans'
_diffrn_radiation_monochromator graphite
_diffrn_radiation_probe x-ray
_diffrn_radiation_type 'Mo K\a'
_diffrn_radiation_wavelength 0.71073
_diffrn_reflns_av_R_equivalents 0.0271
_diffrn_reflns_av_unetI/netI 0.0230
_diffrn_reflns_limit_h_max 8
_diffrn_reflns_limit_h_min -8
_diffrn_reflns_limit_k_max 4
_diffrn_reflns_limit_k_min -7
_diffrn_reflns_limit_l_max 21
_diffrn_reflns_limit_l_min -20
_diffrn_reflns_number 8617
_diffrn_reflns_theta_full 25.242
_diffrn_reflns_theta_max 27.134
_diffrn_reflns_theta_min 1.186
_diffrn_source 'sealed X-ray tube'
_exptl_absorpt_coefficient_mu 1.515
_exptl_absorpt_correction_T_max 0.7454
_exptl_absorpt_correction_T_min 0.6175
_exptl_absorpt_correction_type multi-scan
_exptl_absorpt_process_details
;
(SADABS; Krause <i>et al.</i>,  2015)
;
_exptl_crystal_colour 'clear dark green'
_exptl_crystal_density_diffrn 1.675
_exptl_crystal_density_method 'not measured'
_exptl_crystal_description block
_exptl_crystal_F_000 382
_exptl_crystal_size_max 0.3
_exptl_crystal_size_mid 0.2
_exptl_crystal_size_min 0.2
_refine_diff_density_max 0.374
_refine_diff_density_min -0.288
_refine_ls_extinction_method none
_refine_ls_goodness_of_fit_ref 1.087
_refine_ls_hydrogen_treatment mixed
_refine_ls_matrix_type full
_refine_ls_number_parameters 131
_refine_ls_number_reflns 1477
_refine_ls_number_restraints 4
_refine_ls_restrained_S_all 1.085
_refine_ls_R_factor_all 0.0391
_refine_ls_R_factor_gt 0.0329
_refine_ls_shift/su_max 0.000
_refine_ls_shift/su_mean 0.000
_refine_ls_structure_factor_coef Fsqd
_refine_ls_weighting_details 'w=1/[\s^2^(Fo^2^)+(0.0395P)^2^+0.5003P] where P=(Fo^2^+2Fc^2^)/3'
_refine_ls_weighting_scheme calc
_refine_ls_wR_factor_gt 0.0838
_refine_ls_wR_factor_ref 0.0865
_reflns_number_gt 1311
_reflns_number_total 1477
_reflns_threshold_expression 'I > 2\s(I)'
_cod_data_source_file zv2032sup1.cif
_cod_data_source_block I
_cod_depositor_comments 'Adding full bibliography for 2023043.cif.'
_cod_original_cell_volume 737.3(3)
_cod_database_code 2023043
_cod_database_fobs_code 2023043
_shelx_space_group_comment
;
The symmetry employed for this shelxl refinement is uniquely defined
by the following loop, which should always be used as a source of
symmetry information in preference to the above space-group names.
They are only intended as comments.
;
_shelx_estimated_absorpt_t_min 0.659
_shelx_estimated_absorpt_t_max 0.752

loop_
_space_group_symop_operation_xyz
'x, y, z'
'-x, y, -z+1/2'
'-x, -y, -z'
'x, -y, z-1/2'

loop_
_atom_site_type_symbol
_atom_site_label
_atom_site_fract_x
_atom_site_fract_y
_atom_site_fract_z
_atom_site_U_iso_or_equiv
_atom_site_adp_type
_atom_site_calc_flag
_atom_site_occupancy
_atom_site_disorder_assembly
_atom_site_disorder_group
Cu Cu1 0.500000 0.70928(13) 0.750000 0.0206(2) Uani d 0.6196(16) A 1
Cu Cu2 1.000000 0.7095(2) 0.750000 0.0204(4) Uani d 0.3804(16) A 2
O O1A 0.6443(6) 0.6835(6) 0.6512(2) 0.0262(8) Uani d 0.6196(16) A 1
O O1B 0.8560(9) 0.6813(9) 0.6519(4) 0.0243(13) Uani d 0.3804(16) A 2
O O2 0.7512(5) 0.3523(3) 0.68132(10) 0.0363(5) Uani d 1 . .
O O3 0.500000 1.0567(5) 0.750000 0.0468(9) Uani d 1 . .
H H3 0.586(4) 1.1507(11) 0.7225(18) 0.070 Uiso d 1 . .
O O4 1.000000 1.0536(5) 0.750000 0.0450(9) Uani d 1 . .
H H4 0.933(5) 1.1481(11) 0.7152(15) 0.067 Uiso d 1 . .
N N 0.7528(6) 0.3218(3) 0.30662(11) 0.0259(5) Uani d 1 . .
H H2A 0.820104 0.197454 0.299519 0.031 Uiso calc 0.6196(16) A 1
H H1A 0.820685 0.428119 0.282487 0.031 Uiso calc 0.6196(16) A 1
H H1B 0.684525 0.428327 0.282761 0.031 Uiso calc 0.3804(16) A 2
H H2B 0.685060 0.197642 0.299792 0.031 Uiso calc 0.3804(16) A 2
C C1A 0.7092(8) 0.5003(14) 0.6330(5) 0.0224(11) Uani d 0.6196(16) A 1
C C1B 0.7949(14) 0.492(3) 0.6320(9) 0.0224(11) Uani d 0.3804(16) A 2
C C2 0.7486(7) 0.4541(4) 0.54737(13) 0.0284(6) Uani d 1 . .
C C3 0.7403(8) 0.6201(4) 0.49334(15) 0.0424(8) Uani d 1 . .
H H3A 0.731206 0.764858 0.510783 0.051 Uiso calc 1 . .
C C4 0.7451(8) 0.5766(4) 0.41429(14) 0.0344(7) Uani d 1 . .
H H4A 0.742225 0.691677 0.377838 0.041 Uiso calc 1 . .
C C5 0.7542(8) 0.3680(4) 0.38847(13) 0.0268(5) Uani d 1 . .
C C6 0.7623(8) 0.2011(4) 0.44200(17) 0.0494(10) Uani d 1 . .
H H6 0.768947 0.056284 0.424427 0.059 Uiso calc 1 . .
C C7 0.7608(8) 0.2452(4) 0.52089(16) 0.0420(8) Uani d 1 . .
H H7 0.768247 0.130184 0.557248 0.050 Uiso calc 1 . .

loop_
_atom_site_aniso_label
_atom_site_aniso_U_11
_atom_site_aniso_U_22
_atom_site_aniso_U_33
_atom_site_aniso_U_12
_atom_site_aniso_U_13
_atom_site_aniso_U_23
Cu1 0.0307(4) 0.0221(4) 0.0090(3) 0.000 -0.0030(12) 0.000
Cu2 0.0274(7) 0.0220(6) 0.0119(6) 0.000 -0.005(2) 0.000
O1A 0.038(2) 0.031(2) 0.0097(17) 0.0077(18) 0.0008(19) 0.0004(17)
O1B 0.037(3) 0.016(3) 0.020(3) -0.005(3) -0.002(4) 0.000(3)
O2 0.0657(13) 0.0277(8) 0.0155(8) 0.0000(13) 0.001(2) 0.0047(7)
O3 0.0460(19) 0.0244(16) 0.070(2) 0.000 0.017(4) 0.000
O4 0.0417(18) 0.0358(18) 0.057(2) 0.000 -0.017(4) 0.000
N 0.0398(13) 0.0253(9) 0.0127(9) 0.0015(17) -0.001(2) -0.0010(8)
C1A 0.027(3) 0.0214(14) 0.0188(14) 0.002(4) 0.002(4) -0.0026(11)
C1B 0.027(3) 0.0214(14) 0.0188(14) 0.002(4) 0.002(4) -0.0026(11)
C2 0.0508(16) 0.0221(12) 0.0121(11) 0.002(2) 0.004(3) -0.0001(9)
C3 0.093(3) 0.0178(12) 0.0171(12) -0.006(3) -0.002(3) -0.0025(10)
C4 0.066(2) 0.0218(11) 0.0155(11) 0.000(2) 0.003(3) 0.0031(9)
C5 0.0412(14) 0.0268(12) 0.0123(10) 0.002(2) 0.000(2) -0.0026(9)
C6 0.107(3) 0.0222(13) 0.0189(13) 0.008(3) 0.000(3) -0.0037(10)
C7 0.090(3) 0.0196(11) 0.0167(13) 0.004(2) -0.001(2) 0.0046(10)

loop_
_atom_type_symbol
_atom_type_description
_atom_type_scat_dispersion_real
_atom_type_scat_dispersion_imag
_atom_type_scat_source
C C 0.0033 0.0016 'International Tables Vol C Tables 4.2.6.8 and 6.1.1.4'
H H 0.0000 0.0000 'International Tables Vol C Tables 4.2.6.8 and 6.1.1.4'
Cu Cu 0.3201 1.2651 'International Tables Vol C Tables 4.2.6.8 and 6.1.1.4'
N N 0.0061 0.0033 'International Tables Vol C Tables 4.2.6.8 and 6.1.1.4'
O O 0.0106 0.0060 'International Tables Vol C Tables 4.2.6.8 and 6.1.1.4'

loop_
_geom_angle_atom_site_label_1
_geom_angle_atom_site_label_2
_geom_angle_atom_site_label_3
_geom_angle_site_symmetry_1
_geom_angle_site_symmetry_3
_geom_angle
_geom_angle_publ_flag
O1A Cu1 O1A 2_656 . 170.7(2) ?
O1A Cu1 O3 . . 94.66(12) ?
O1A Cu1 O3 2_656 . 94.66(12) ?
O1A Cu1 N 2_656 4_566 90.96(15) ?
O1A Cu1 N 2_656 3_666 88.14(15) ?
O1A Cu1 N . 3_666 90.96(15) ?
O1A Cu1 N . 4_566 88.14(15) ?
N Cu1 O3 3_666 . 95.52(6) ?
N Cu1 O3 4_566 . 95.52(6) ?
N Cu1 N 3_666 4_566 168.96(12) ?
O1B Cu2 O1B 2_756 . 169.8(3) ?
O1B Cu2 O4 . . 95.11(17) ?
O1B Cu2 O4 2_756 . 95.11(17) ?
O1B Cu2 N 2_756 4_566 90.4(2) ?
O1B Cu2 N . 4_566 88.6(2) ?
N Cu2 O4 4_566 . 95.64(7) ?
N Cu2 O4 3_766 . 95.64(7) ?
N Cu2 N 4_566 3_766 168.72(13) ?
C1A O1A Cu1 . . 117.8(5) ?
C1B O1B Cu2 . . 118.2(8) ?
Cu1 O3 H3 . 2_656 127.6(4) ?
Cu1 O3 H3 . . 127.6(4) ?
H3 O3 H3 . 2_656 104.8(8) ?
Cu2 O4 H4 . . 127.8(4) ?
H4 O4 H4 . 2_756 104.4(8) ?
Cu1 N H2A 3_666 . 107.4 ?
Cu1 N H1A 3_666 . 107.4 ?
Cu2 N H1B 3_766 . 107.4 ?
Cu2 N H2B 3_766 . 107.4 ?
H2A N H1A . . 106.9 ?
H1B N H2B . . 106.9 ?
C5 N Cu1 . 3_666 119.9(3) ?
C5 N Cu2 . 3_766 119.8(3) ?
C5 N H2A . . 107.4 ?
C5 N H1A . . 107.4 ?
C5 N H1B . . 107.4 ?
C5 N H2B . . 107.4 ?
O1A C1A O2 . . 124.8(7) ?
O1A C1A C2 . . 118.3(7) ?
O2 C1A C2 . . 116.9(6) ?
O1B C1B C2 . . 117.8(12) ?
O2 C1B O1B . . 122.1(13) ?
O2 C1B C2 . . 119.5(11) ?
C3 C2 C1A . . 119.8(4) ?
C3 C2 C1B . . 122.4(7) ?
C7 C2 C1A . . 120.5(4) ?
C7 C2 C1B . . 117.0(6) ?
C7 C2 C3 . . 118.8(2) ?
C2 C3 H3A . . 119.7 ?
C4 C3 C2 . . 120.6(2) ?
C4 C3 H3A . . 119.7 ?
C3 C4 H4A . . 119.9 ?
C5 C4 C3 . . 120.2(2) ?
C5 C4 H4A . . 119.9 ?
C4 C5 N . . 120.4(2) ?
C4 C5 C6 . . 119.6(2) ?
C6 C5 N . . 120.0(2) ?
C5 C6 H6 . . 120.0 ?
C7 C6 C5 . . 120.1(2) ?
C7 C6 H6 . . 120.0 ?
C2 C7 C6 . . 120.7(2) ?
C2 C7 H7 . . 119.6 ?
C6 C7 H7 . . 119.6 ?

loop_
_geom_bond_atom_site_label_1
_geom_bond_atom_site_label_2
_geom_bond_site_symmetry_2
_geom_bond_distance
_geom_bond_publ_flag
Cu1 O1A 2_656 1.975(4) ?
Cu1 O1A . 1.975(4) ?
Cu1 O3 . 2.158(3) ?
Cu1 N 4_566 2.009(4) ?
Cu1 N 3_666 2.009(4) ?
Cu2 O1B . 1.964(6) ?
Cu2 O1B 2_756 1.964(6) ?
Cu2 O4 . 2.137(3) ?
Cu2 N 4_566 1.976(4) ?
Cu2 N 3_766 1.976(4) ?
O1A C1A . 1.262(9) ?
O1B C1B . 1.294(17) ?
O2 C1A . 1.272(9) ?
O2 C1B . 1.251(16) ?
O3 H3 2_656 0.957(3) ?
O3 H3 . 0.957(3) ?
O4 H4 . 0.958(3) ?
O4 H4 2_756 0.958(3) ?
N H2A . 0.9100 ?
N H1A . 0.9100 ?
N H1B . 0.9100 ?
N H2B . 0.9100 ?
N C5 . 1.434(3) ?
C1A C2 . 1.523(9) ?
C1B C2 . 1.506(16) ?
C2 C3 . 1.388(3) ?
C2 C7 . 1.377(3) ?
C3 H3A . 0.9500 ?
C3 C4 . 1.384(3) ?
C4 H4A . 0.9500 ?
C4 C5 . 1.371(3) ?
C5 C6 . 1.386(4) ?
C6 H6 . 0.9500 ?
C6 C7 . 1.382(4) ?
C7 H7 . 0.9500 ?

loop_
_geom_hbond_atom_site_label_D
_geom_hbond_atom_site_label_H
_geom_hbond_atom_site_label_A
_geom_hbond_site_symmetry_A
_geom_hbond_distance_DH
_geom_hbond_distance_HA
_geom_hbond_distance_DA
_geom_hbond_angle_DHA
_geom_hbond_publ_flag
O3 H3 O2 1_565 0.957(3) 1.838(6) 2.789(3) 173(2) yes
O4 H4 O2 1_565 0.958(3) 1.876(15) 2.791(3) 159(3) yes
N H1A O2 4_565 0.91 2.26 2.954(3) 133 yes
N H2A O4 3_766 0.91 2.17 3.050(4) 163 yes
N H1B O2 4_565 0.91 2.26 2.954(3) 133 yes
N H2B O3 3_666 0.91 2.20 3.086(4) 163 yes

loop_
_geom_torsion_atom_site_label_1
_geom_torsion_atom_site_label_2
_geom_torsion_atom_site_label_3
_geom_torsion_atom_site_label_4
_geom_torsion_site_symmetry_1
_geom_torsion_site_symmetry_2
_geom_torsion_site_symmetry_3
_geom_torsion_site_symmetry_4
_geom_torsion
_geom_torsion_publ_flag
Cu1 O1A C1A O2 . . . . -26.2(8) ?
Cu1 O1A C1A C2 . . . . 156.5(4) ?
Cu1 N C5 C4 3_666 . . . -86.6(6) ?
Cu1 N C5 C6 3_666 . . . 92.6(5) ?
Cu2 O1B C1B O2 . . . . 30.0(12) ?
Cu2 O1B C1B C2 . . . . -159.1(6) ?
Cu2 N C5 C4 3_766 . . . 93.1(5) ?
Cu2 N C5 C6 3_766 . . . -87.7(5) ?
O1A C1A C2 C3 . . . . 9.4(9) ?
O1A C1A C2 C7 . . . . -159.8(5) ?
O1B C1B C2 C3 . . . . -10.2(12) ?
O1B C1B C2 C7 . . . . 154.3(7) ?
O2 C1A C2 C3 . . . . -168.2(5) ?
O2 C1A C2 C7 . . . . 22.7(8) ?
O2 C1B C2 C3 . . . . 161.0(7) ?
O2 C1B C2 C7 . . . . -34.5(11) ?
N C5 C6 C7 . . . . -179.1(5) ?
C1A C2 C3 C4 . . . . -169.7(5) ?
C1A C2 C7 C6 . . . . 168.5(5) ?
C1B C2 C3 C4 . . . . 163.9(6) ?
C1B C2 C7 C6 . . . . -165.9(7) ?
C2 C3 C4 C5 . . . . 1.4(9) ?
C3 C2 C7 C6 . . . . -0.8(8) ?
C3 C4 C5 N . . . . 178.0(5) ?
C3 C4 C5 C6 . . . . -1.3(9) ?
C4 C5 C6 C7 . . . . 0.2(9) ?
C5 C6 C7 C2 . . . . 0.9(9) ?
C7 C2 C3 C4 . . . . -0.3(8) ?

loop_
_twin_individual_id
_twin_individual_mass_fraction_refined
1 0.500(3)
2 0.500(3)
